data_4070045
loop_
_publ_author_name
'Falgner, Steffen'
'Burschka, Christian'
'Wagner, Stephan'
'B\"ohm, Andreas'
'Daiss, J\"urgen O.'
'Tacke, Reinhold'

_publ_section_title
;
 Asymmetric Synthesis of the Nonproteinogenic Silicon-Containing \a-Amino
 Acids (R)- and (S)-\a-[(Trimethylsilyl)methyl]alanine
;
_journal_issue 20
_journal_name_full Organometallics
_journal_page_first 6059
_journal_page_last 6066
_journal_paper_doi 10.1021/om900583d
_journal_volume 28
_journal_year 2009
_chemical_formula_moiety 'C9 H18 O4 Si'
_chemical_formula_sum 'C9 H18 O4 Si'
_chemical_formula_weight 218.32
_chemical_name_systematic ?
_space_group_IT_number 14
_symmetry_cell_setting monoclinic
_symmetry_space_group_name_Hall '-P 2ybc'
_symmetry_space_group_name_H-M 'P 1 21/c 1'
_atom_sites_solution_hydrogens geom
_atom_sites_solution_primary direct
_atom_sites_solution_secondary difmap
_audit_creation_method SHELXL-97
_cell_angle_alpha 90.00
_cell_angle_beta 91.65(2)
_cell_angle_gamma 90.00
_cell_formula_units_Z 4
_cell_length_a 6.3149(11)
_cell_length_b 15.034(2)
_cell_length_c 13.090(3)
_cell_measurement_reflns_used 2963
_cell_measurement_temperature 193(2)
_cell_measurement_theta_max 24.6
_cell_measurement_theta_min 6.15
_cell_volume 1242.2(4)
_computing_cell_refinement Stoe-IPDS
_computing_data_collection Stoe-IPDS
_computing_data_reduction Stoe-IPDS
_computing_molecular_graphics Ortep/Povray
_computing_publication_material Bruker-SHELXTL
_computing_structure_refinement 'SHELXL-97 (Sheldrick, 1997)'
_computing_structure_solution 'SHELXS-97 (Sheldrick, 1990)'
_diffrn_ambient_temperature 193(2)
_diffrn_measured_fraction_theta_full 0.926
_diffrn_measured_fraction_theta_max 0.926
_diffrn_measurement_device_type Stoe-IPDS_image_plate
_diffrn_measurement_method omega_scan
_diffrn_radiation_monochromator graphite
_diffrn_radiation_source 'fine-focus sealed tube'
_diffrn_radiation_type MoK\a
_diffrn_radiation_wavelength 0.71073
_diffrn_reflns_av_R_equivalents 0.0967
_diffrn_reflns_av_sigmaI/netI 0.0567
_diffrn_reflns_limit_h_max 8
_diffrn_reflns_limit_h_min -8
_diffrn_reflns_limit_k_max 19
_diffrn_reflns_limit_k_min -19
_diffrn_reflns_limit_l_max 17
_diffrn_reflns_limit_l_min -17
_diffrn_reflns_number 12930
_diffrn_reflns_theta_full 27.91
_diffrn_reflns_theta_max 27.91
_diffrn_reflns_theta_min 2.71
_exptl_absorpt_coefficient_mu 0.179
_exptl_absorpt_correction_T_max 1.4494
_exptl_absorpt_correction_T_min 0.7760
_exptl_absorpt_correction_type multi-scan
_exptl_absorpt_process_details
;
[c.f. r.h. blessing, acta cryst. (1995), a51, 33-38]
;
_exptl_crystal_colour colorless
_exptl_crystal_density_diffrn 1.167
_exptl_crystal_density_method 'not measured'
_exptl_crystal_description block
_exptl_crystal_F_000 472
_exptl_crystal_size_max .5
_exptl_crystal_size_mid .4
_exptl_crystal_size_min .3
_refine_diff_density_max 0.365
_refine_diff_density_min -0.350
_refine_diff_density_rms 0.059
_refine_ls_extinction_method none
_refine_ls_goodness_of_fit_ref 1.034
_refine_ls_hydrogen_treatment mixed
_refine_ls_matrix_type full
_refine_ls_number_parameters 135
_refine_ls_number_reflns 2760
_refine_ls_number_restraints 0
_refine_ls_restrained_S_all 1.034
_refine_ls_R_factor_all 0.0700
_refine_ls_R_factor_gt 0.0499
_refine_ls_shift/su_max 0.001
_refine_ls_shift/su_mean 0.000
_refine_ls_structure_factor_coef Fsqd
_refine_ls_weighting_details 'calc w=1/[\s^2^(Fo^2^)+(0.0819P)^2^+0.0000P] where P=(Fo^2^+2Fc^2^)/3'
_refine_ls_weighting_scheme calc
_refine_ls_wR_factor_gt 0.1274
_refine_ls_wR_factor_ref 0.1365
_reflns_number_gt 2000
_reflns_number_total 2760
_reflns_threshold_expression >2sigma(I)
_cod_data_source_file om900583d_si_003.cif
_cod_data_source_block fal04g
_cod_original_sg_symbol_H-M P21/c
_cod_database_code 4070045

loop_
_symmetry_equiv_pos_as_xyz
'x, y, z'
'-x, y+1/2, -z+1/2'
'-x, -y, -z'
'x, -y-1/2, z-1/2'

loop_
_atom_site_label
_atom_site_type_symbol
_atom_site_fract_x
_atom_site_fract_y
_atom_site_fract_z
_atom_site_U_iso_or_equiv
_atom_site_adp_type
_atom_site_occupancy
_atom_site_symmetry_multiplicity
_atom_site_calc_flag
_atom_site_refinement_flags
C1 C 0.3939(8) 0.64992(19) 0.2901(2) 0.0963(15) Uani 1 1 d .
H1A H 0.4703 0.5983 0.3184 0.144 Uiso 1 1 calc R
H1B H 0.2434 0.6451 0.3056 0.144 Uiso 1 1 calc R
H1C H 0.4523 0.7045 0.3206 0.144 Uiso 1 1 calc R
C2 C 0.7097(5) 0.64911(17) 0.1234(3) 0.0719(10) Uani 1 1 d .
H2A H 0.7677 0.5916 0.1457 0.108 Uiso 1 1 calc R
H2B H 0.7833 0.6971 0.1607 0.108 Uiso 1 1 calc R
H2C H 0.7297 0.6564 0.0500 0.108 Uiso 1 1 calc R
C3 C 0.2956(4) 0.55461(13) 0.0895(3) 0.0595(8) Uani 1 1 d .
H3A H 0.3094 0.5577 0.0152 0.089 Uiso 1 1 calc R
H3B H 0.1452 0.5535 0.1059 0.089 Uiso 1 1 calc R
H3C H 0.3646 0.5004 0.1155 0.089 Uiso 1 1 calc R
C4 C 0.2875(3) 0.75261(10) 0.08818(14) 0.0261(4) Uani 1 1 d .
H4A H 0.3270 0.7530 0.0155 0.031 Uiso 1 1 calc R
H4B H 0.1333 0.7409 0.0890 0.031 Uiso 1 1 calc R
C5 C 0.3216(3) 0.84792(10) 0.12885(14) 0.0275(4) Uani 1 1 d .
C6 C 0.5497(4) 0.87998(13) 0.11653(19) 0.0425(6) Uani 1 1 d .
H6A H 0.5861 0.8767 0.0444 0.064 Uiso 1 1 calc R
H6B H 0.6464 0.8421 0.1571 0.064 Uiso 1 1 calc R
H6C H 0.5625 0.9416 0.1402 0.064 Uiso 1 1 calc R
C7 C 0.1729(3) 0.91316(11) 0.07081(14) 0.0290(4) Uani 1 1 d .
C8 C 0.2595(3) 0.85300(10) 0.24101(15) 0.0311(5) Uani 1 1 d .
C9 C -0.0296(4) 0.83375(17) 0.35167(17) 0.0493(6) Uani 1 1 d .
H9A H 0.0227 0.7810 0.3885 0.074 Uiso 1 1 calc R
H9B H -0.1847 0.8324 0.3474 0.074 Uiso 1 1 calc R
H9C H 0.0174 0.8874 0.3883 0.074 Uiso 1 1 calc R
O1 O 0.1764(3) 0.99333(8) 0.11182(12) 0.0484(5) Uani 1 1 d .
H1 H 0.100(5) 1.026(2) 0.075(2) 0.073 Uiso 1 1 d .
O2 O 0.0672(3) 0.89370(8) -0.00495(10) 0.0369(4) Uani 1 1 d .
O3 O 0.3784(3) 0.86943(11) 0.31214(12) 0.0521(5) Uani 1 1 d .
O4 O 0.0533(2) 0.83437(9) 0.24930(10) 0.0357(4) Uani 1 1 d .
Si Si 0.42358(9) 0.65335(3) 0.14977(4) 0.02924(18) Uani 1 1 d .

loop_
_atom_site_aniso_label
_atom_site_aniso_U_11
_atom_site_aniso_U_22
_atom_site_aniso_U_33
_atom_site_aniso_U_23
_atom_site_aniso_U_13
_atom_site_aniso_U_12
C1 0.183(5) 0.0618(16) 0.0452(15) 0.0242(13) 0.027(2) 0.065(2)
C2 0.0335(16) 0.0522(14) 0.130(3) -0.0120(15) 0.0032(18) 0.0076(11)
C3 0.0418(15) 0.0240(9) 0.112(2) -0.0020(11) -0.0120(15) 0.0034(9)
C4 0.0256(10) 0.0228(7) 0.0298(9) 0.0011(6) -0.0006(8) -0.0003(6)
C5 0.0270(11) 0.0222(7) 0.0329(9) 0.0028(6) -0.0066(8) -0.0008(7)
C6 0.0331(13) 0.0325(9) 0.0615(14) 0.0045(9) -0.0068(11) -0.0080(8)
C7 0.0314(12) 0.0223(7) 0.0331(9) 0.0027(6) -0.0023(8) -0.0001(7)
C8 0.0360(12) 0.0234(8) 0.0333(9) -0.0024(7) -0.0100(9) 0.0048(7)
C9 0.0492(17) 0.0679(15) 0.0310(11) -0.0032(9) 0.0047(11) 0.0167(12)
O1 0.0677(12) 0.0226(6) 0.0531(9) -0.0029(6) -0.0294(9) 0.0096(6)
O2 0.0478(10) 0.0274(6) 0.0347(7) -0.0001(5) -0.0134(7) 0.0080(6)
O3 0.0517(12) 0.0640(10) 0.0395(9) -0.0085(7) -0.0201(8) -0.0045(8)
O4 0.0321(9) 0.0473(8) 0.0277(7) -0.0024(5) -0.0022(6) 0.0073(6)
Si 0.0284(3) 0.0249(2) 0.0346(3) 0.00238(19) 0.0029(2) 0.0073(2)

loop_
_atom_type_symbol
_atom_type_description
_atom_type_scat_dispersion_real
_atom_type_scat_dispersion_imag
_atom_type_scat_source
C C 0.0033 0.0016 'International Tables Vol C Tables 4.2.6.8 and 6.1.1.4'
H H 0.0000 0.0000 'International Tables Vol C Tables 4.2.6.8 and 6.1.1.4'
O O 0.0106 0.0060 'International Tables Vol C Tables 4.2.6.8 and 6.1.1.4'
Si Si 0.0817 0.0704 'International Tables Vol C Tables 4.2.6.8 and 6.1.1.4'

loop_
_geom_angle_atom_site_label_1
_geom_angle_atom_site_label_2
_geom_angle_atom_site_label_3
_geom_angle
C5 C4 Si 121.94(12)
C6 C5 C8 110.67(16)
C6 C5 C4 112.25(17)
C8 C5 C4 109.88(14)
C6 C5 C7 108.00(15)
C8 C5 C7 105.72(16)
C4 C5 C7 110.11(14)
O2 C7 O1 123.67(16)
O2 C7 C5 124.14(15)
O1 C7 C5 112.18(15)
O3 C8 O4 124.5(2)
O3 C8 C5 125.4(2)
O4 C8 C5 110.11(15)
C8 O4 C9 116.94(17)
C2 Si C1 108.1(2)
C2 Si C3 107.99(13)
C1 Si C3 110.13(17)
C2 Si C4 112.46(12)
C1 Si C4 112.77(10)
C3 Si C4 105.25(10)

loop_
_geom_bond_atom_site_label_1
_geom_bond_atom_site_label_2
_geom_bond_distance
C1 Si 1.853(3)
C2 Si 1.850(3)
C3 Si 1.855(2)
C4 C5 1.542(2)
C4 Si 1.8908(17)
C5 C6 1.532(3)
C5 C8 1.532(3)
C5 C7 1.543(2)
C7 O2 1.215(2)
C7 O1 1.319(2)
C8 O3 1.205(2)
C8 O4 1.339(3)
C9 O4 1.453(3)

loop_
_geom_torsion_atom_site_label_1
_geom_torsion_atom_site_label_2
_geom_torsion_atom_site_label_3
_geom_torsion_atom_site_label_4
_geom_torsion
Si C4 C5 C6 65.6(2)
Si C4 C5 C8 -58.0(2)
Si C4 C5 C7 -174.04(14)
C6 C5 C7 O2 113.4(2)
C8 C5 C7 O2 -128.1(2)
C4 C5 C7 O2 -9.5(3)
C6 C5 C7 O1 -65.4(2)
C8 C5 C7 O1 53.0(2)
C4 C5 C7 O1 171.68(18)
C6 C5 C8 O3 -8.3(2)
C4 C5 C8 O3 116.2(2)
C7 C5 C8 O3 -125.03(19)
C6 C5 C8 O4 173.14(14)
C4 C5 C8 O4 -62.35(18)
C7 C5 C8 O4 56.44(17)
O3 C8 O4 C9 -0.3(3)
C5 C8 O4 C9 178.20(15)
C5 C4 Si C2 -72.7(2)
C5 C4 Si C1 49.9(2)
C5 C4 Si C3 169.97(18)
